data_2231867
loop_
_publ_author_name
'Liu, Ying'
'Zhang, Hong-Sen'
'Hu, Ming-Xing'
'Hou, Guang-Feng'
'Gao, Jin-Sheng'

_publ_section_title
;
 <i>catena</i>-Poly[[dichloridozinc(II)]-\m-1,4-bis(pyridin-2-ylmethoxy)benzene-\k^2^<i>N</i>:<i>N</i>']
;
_journal_coeditor_code FJ2447
_journal_issue 10
_journal_name_full 'Acta Crystallographica Section E'
_journal_page_first m1373
_journal_paper_doi 10.1107/S1600536811035963
_journal_volume 67
_journal_year 2011
_chemical_formula_iupac '[Zn Cl2 (C18 H16 N2 O2)]'
_chemical_formula_moiety 'C18 H16 Cl2 N2 O2 Zn'
_chemical_formula_sum 'C18 H16 Cl2 N2 O2 Zn'
_chemical_formula_weight 428.62
_chemical_name_systematic
;
<i>catena</i>-Poly[[dichloridozinc(II)]-\m-
1,4-bis(pyridin-2-ylmethoxy)benzene-\k^2^<i>N</i>:<i>N</i>']
;
_space_group_IT_number 2
_symmetry_cell_setting triclinic
_symmetry_space_group_name_Hall '-P 1'
_symmetry_space_group_name_H-M 'P -1'
_atom_sites_solution_hydrogens geom
_atom_sites_solution_primary direct
_atom_sites_solution_secondary difmap
_audit_creation_method SHELXL-97
_cell_angle_alpha 87.55(3)
_cell_angle_beta 73.50(3)
_cell_angle_gamma 72.31(3)
_cell_formula_units_Z 2
_cell_length_a 8.8797(18)
_cell_length_b 10.458(2)
_cell_length_c 10.561(2)
_cell_measurement_reflns_used 6941
_cell_measurement_temperature 293(2)
_cell_measurement_theta_max 27.52
_cell_measurement_theta_min 3.64
_cell_volume 894.9(4)
_computing_cell_refinement 'RAPID-AUTO (Rigaku, 1998)'
_computing_data_collection 'RAPID-AUTO (Rigaku, 1998)'
_computing_data_reduction 'CrystalClear (Rigaku/MSC, 2002)'
_computing_molecular_graphics 'SHELXTL (Sheldrick, 2008)'
_computing_publication_material 'SHELXL97 (Sheldrick, 2008)'
_computing_structure_refinement 'SHELXL97 (Sheldrick, 2008)'
_computing_structure_solution 'SHELXS97 (Sheldrick, 2008)'
_diffrn_ambient_temperature 293(2)
_diffrn_measured_fraction_theta_full 0.981
_diffrn_measured_fraction_theta_max 0.981
_diffrn_measurement_device_type 'Rigaku R-AXIS RAPID'
_diffrn_measurement_method '\w scan'
_diffrn_radiation_monochromator graphite
_diffrn_radiation_source 'fine-focus sealed tube'
_diffrn_radiation_type MoK\a
_diffrn_radiation_wavelength 0.71073
_diffrn_reflns_av_R_equivalents 0.0283
_diffrn_reflns_av_sigmaI/netI 0.0383
_diffrn_reflns_limit_h_max 11
_diffrn_reflns_limit_h_min -10
_diffrn_reflns_limit_k_max 13
_diffrn_reflns_limit_k_min -13
_diffrn_reflns_limit_l_max 13
_diffrn_reflns_limit_l_min -13
_diffrn_reflns_number 8755
_diffrn_reflns_theta_full 27.48
_diffrn_reflns_theta_max 27.48
_diffrn_reflns_theta_min 3.64
_diffrn_standards_decay_% 0
_diffrn_standards_interval_count 0
_diffrn_standards_interval_time 0
_diffrn_standards_number 0
_exptl_absorpt_coefficient_mu 1.685
_exptl_absorpt_correction_T_max 0.7604
_exptl_absorpt_correction_T_min 0.7187
_exptl_absorpt_correction_type multi-scan
_exptl_absorpt_process_details '(ABSCOR; Higashi, 1995)'
_exptl_crystal_colour colorless
_exptl_crystal_density_diffrn 1.591
_exptl_crystal_density_method 'not measured'
_exptl_crystal_description block
_exptl_crystal_F_000 436
_exptl_crystal_size_max 0.21
_exptl_crystal_size_mid 0.19
_exptl_crystal_size_min 0.17
_refine_diff_density_max 0.322
_refine_diff_density_min -0.291
_refine_ls_extinction_method none
_refine_ls_goodness_of_fit_ref 1.047
_refine_ls_hydrogen_treatment constr
_refine_ls_matrix_type full
_refine_ls_number_parameters 226
_refine_ls_number_reflns 4028
_refine_ls_number_restraints 0
_refine_ls_restrained_S_all 1.047
_refine_ls_R_factor_all 0.0452
_refine_ls_R_factor_gt 0.0317
_refine_ls_shift/su_max 0.001
_refine_ls_shift/su_mean 0.000
_refine_ls_structure_factor_coef Fsqd
_refine_ls_weighting_details 'calc w=1/[\s^2^(Fo^2^)+(0.0311P)^2^+0.1894P] where P=(Fo^2^+2Fc^2^)/3'
_refine_ls_weighting_scheme calc
_refine_ls_wR_factor_gt 0.0687
_refine_ls_wR_factor_ref 0.0734
_reflns_number_gt 3222
_reflns_number_total 4028
_reflns_threshold_expression >2sigma(I)
_cod_data_source_file fj2447.cif
_cod_data_source_block I
_cod_original_cell_volume 894.9(3)
_cod_database_code 2231867
_cod_database_fobs_code 2231867

loop_
_symmetry_equiv_pos_as_xyz
'x, y, z'
'-x, -y, -z'

loop_
_atom_site_type_symbol
_atom_site_label
_atom_site_fract_x
_atom_site_fract_y
_atom_site_fract_z
_atom_site_U_iso_or_equiv
_atom_site_adp_type
_atom_site_calc_flag
_atom_site_refinement_flags
_atom_site_occupancy
_atom_site_symmetry_multiplicity
C C1 0.8929(3) 0.5157(2) 1.3377(2) 0.0426(5) Uani d . 1 1
H H1 0.8933 0.5634 1.4099 0.051 Uiso calc R 1 1
C C2 0.9801(3) 0.3817(2) 1.3198(3) 0.0503(6) Uani d . 1 1
H H2 1.0380 0.3394 1.3786 0.060 Uiso calc R 1 1
C C3 0.9800(3) 0.3111(2) 1.2128(3) 0.0508(6) Uani d . 1 1
H H3 1.0393 0.2203 1.1976 0.061 Uiso calc R 1 1
C C4 0.8915(3) 0.3759(2) 1.1287(2) 0.0438(6) Uani d . 1 1
H H4 0.8894 0.3293 1.0565 0.053 Uiso calc R 1 1
C C5 0.8052(3) 0.5115(2) 1.1526(2) 0.0331(5) Uani d . 1 1
C C6 0.7058(3) 0.5875(2) 1.0652(2) 0.0369(5) Uani d . 1 1
H H6A 0.5895 0.6153 1.1133 0.044 Uiso calc R 1 1
H H6B 0.7376 0.6674 1.0367 0.044 Uiso calc R 1 1
C C7 0.6566(3) 0.5573(2) 0.8599(2) 0.0377(5) Uani d . 1 1
C C8 0.6904(3) 0.4718(2) 0.7515(2) 0.0415(5) Uani d . 1 1
H H8 0.7590 0.3840 0.7478 0.050 Uiso calc R 1 1
C C9 0.6227(3) 0.5165(2) 0.6498(2) 0.0401(5) Uani d . 1 1
H H9 0.6442 0.4583 0.5782 0.048 Uiso calc R 1 1
C C10 0.5228(3) 0.6472(2) 0.6532(2) 0.0353(5) Uani d . 1 1
C C11 0.4855(3) 0.7321(2) 0.7619(2) 0.0438(6) Uani d . 1 1
H H11 0.4157 0.8194 0.7658 0.053 Uiso calc R 1 1
C C12 0.5525(3) 0.6863(2) 0.8651(2) 0.0448(6) Uani d . 1 1
H H12 0.5270 0.7432 0.9386 0.054 Uiso calc R 1 1
C C13 0.3676(3) 0.8196(2) 0.5444(2) 0.0373(5) Uani d . 1 1
H H13A 0.4243 0.8803 0.5609 0.045 Uiso calc R 1 1
H H13B 0.2650 0.8351 0.6145 0.045 Uiso calc R 1 1
C C14 0.3322(3) 0.8458(2) 0.4139(2) 0.0325(5) Uani d . 1 1
C C15 0.1734(3) 0.8713(2) 0.4044(2) 0.0396(5) Uani d . 1 1
H H15 0.0900 0.8629 0.4778 0.047 Uiso calc R 1 1
C C16 0.1382(3) 0.9091(2) 0.2865(3) 0.0450(6) Uani d . 1 1
H H16 0.0322 0.9250 0.2792 0.054 Uiso calc R 1 1
C C17 0.2624(3) 0.9227(2) 0.1811(3) 0.0460(6) Uani d . 1 1
H H17 0.2419 0.9512 0.1013 0.055 Uiso calc R 1 1
C C18 0.4196(3) 0.8933(2) 0.1949(2) 0.0407(5) Uani d . 1 1
H H18 0.5040 0.9021 0.1225 0.049 Uiso calc R 1 1
Cl Cl1 0.76914(7) 0.83611(6) 0.47450(6) 0.04153(14) Uani d . 1 1
Cl Cl2 0.81884(8) 0.89409(6) 0.12085(6) 0.04904(16) Uani d . 1 1
N N1 0.8066(2) 0.58173(17) 1.25574(17) 0.0322(4) Uani d . 1 1
N N2 0.4562(2) 0.85272(17) 0.30782(18) 0.0329(4) Uani d . 1 1
O O1 0.7344(2) 0.50350(16) 0.95442(16) 0.0488(4) Uani d . 1 1
O O2 0.4678(2) 0.68394(15) 0.54293(15) 0.0416(4) Uani d . 1 1
Zn Zn1 0.70586(3) 0.78909(2) 0.29601(3) 0.03361(9) Uani d . 1 1

loop_
_atom_site_aniso_label
_atom_site_aniso_U_11
_atom_site_aniso_U_22
_atom_site_aniso_U_33
_atom_site_aniso_U_12
_atom_site_aniso_U_13
_atom_site_aniso_U_23
C1 0.0489(14) 0.0418(12) 0.0389(13) -0.0072(11) -0.0224(11) 0.0025(10)
C2 0.0581(16) 0.0458(14) 0.0492(16) -0.0070(12) -0.0297(13) 0.0140(12)
C3 0.0563(16) 0.0348(12) 0.0540(17) -0.0014(12) -0.0184(13) 0.0058(11)
C4 0.0527(14) 0.0372(12) 0.0387(14) -0.0083(11) -0.0142(11) -0.0014(10)
C5 0.0334(11) 0.0354(11) 0.0295(11) -0.0095(9) -0.0089(9) 0.0034(9)
C6 0.0449(13) 0.0384(11) 0.0287(12) -0.0084(10) -0.0169(10) -0.0003(9)
C7 0.0503(13) 0.0351(11) 0.0323(12) -0.0120(11) -0.0201(11) 0.0018(9)
C8 0.0590(15) 0.0292(11) 0.0384(13) -0.0087(11) -0.0219(12) 0.0011(9)
C9 0.0594(15) 0.0318(11) 0.0343(13) -0.0152(11) -0.0192(11) -0.0026(9)
C10 0.0442(13) 0.0363(11) 0.0307(12) -0.0130(10) -0.0181(10) 0.0022(9)
C11 0.0543(15) 0.0378(12) 0.0378(13) -0.0029(11) -0.0218(12) -0.0034(10)
C12 0.0567(15) 0.0397(12) 0.0347(13) 0.0002(11) -0.0226(12) -0.0082(10)
C13 0.0384(12) 0.0391(11) 0.0310(12) -0.0038(10) -0.0127(10) -0.0028(9)
C14 0.0351(11) 0.0269(10) 0.0356(12) -0.0034(9) -0.0161(10) -0.0033(8)
C15 0.0367(12) 0.0382(12) 0.0448(14) -0.0080(10) -0.0164(10) -0.0017(10)
C16 0.0382(13) 0.0423(13) 0.0575(16) -0.0031(11) -0.0271(12) -0.0031(11)
C17 0.0532(15) 0.0444(13) 0.0433(14) -0.0020(12) -0.0321(13) 0.0031(11)
C18 0.0440(13) 0.0407(12) 0.0342(13) -0.0026(11) -0.0175(11) 0.0029(10)
Cl1 0.0482(3) 0.0434(3) 0.0426(3) -0.0150(3) -0.0264(3) 0.0013(2)
Cl2 0.0539(4) 0.0542(3) 0.0416(3) -0.0198(3) -0.0154(3) 0.0129(3)
N1 0.0331(9) 0.0344(9) 0.0291(9) -0.0069(8) -0.0127(8) 0.0033(7)
N2 0.0343(9) 0.0324(9) 0.0307(10) -0.0022(8) -0.0155(8) -0.0011(7)
O1 0.0704(12) 0.0377(8) 0.0383(10) -0.0005(8) -0.0320(9) -0.0043(7)
O2 0.0607(10) 0.0338(8) 0.0359(9) -0.0084(8) -0.0287(8) -0.0001(6)
Zn1 0.03523(15) 0.03499(14) 0.03301(15) -0.00713(11) -0.01731(11) 0.00198(10)

loop_
_atom_type_symbol
_atom_type_description
_atom_type_scat_dispersion_real
_atom_type_scat_dispersion_imag
_atom_type_scat_source
C C 0.0033 0.0016 'International Tables Vol C Tables 4.2.6.8 and 6.1.1.4'
H H 0.0000 0.0000 'International Tables Vol C Tables 4.2.6.8 and 6.1.1.4'
Cl Cl 0.1484 0.1585 'International Tables Vol C Tables 4.2.6.8 and 6.1.1.4'
N N 0.0061 0.0033 'International Tables Vol C Tables 4.2.6.8 and 6.1.1.4'
O O 0.0106 0.0060 'International Tables Vol C Tables 4.2.6.8 and 6.1.1.4'
Zn Zn 0.2839 1.4301 'International Tables Vol C Tables 4.2.6.8 and 6.1.1.4'

loop_
_geom_angle_atom_site_label_1
_geom_angle_atom_site_label_2
_geom_angle_atom_site_label_3
_geom_angle_site_symmetry_1
_geom_angle_site_symmetry_3
_geom_angle
N1 C1 C2 . . 123.2(2)
N1 C1 H1 . . 118.4
C2 C1 H1 . . 118.4
C1 C2 C3 . . 118.5(2)
C1 C2 H2 . . 120.8
C3 C2 H2 . . 120.8
C4 C3 C2 . . 119.4(2)
C4 C3 H3 . . 120.3
C2 C3 H3 . . 120.3
C3 C4 C5 . . 119.4(2)
C3 C4 H4 . . 120.3
C5 C4 H4 . . 120.3
N1 C5 C4 . . 121.7(2)
N1 C5 C6 . . 116.45(18)
C4 C5 C6 . . 121.9(2)
O1 C6 C5 . . 108.69(18)
O1 C6 H6A . . 110.0
C5 C6 H6A . . 110.0
O1 C6 H6B . . 110.0
C5 C6 H6B . . 110.0
H6A C6 H6B . . 108.3
C12 C7 O1 . . 125.3(2)
C12 C7 C8 . . 119.3(2)
O1 C7 C8 . . 115.4(2)
C9 C8 C7 . . 120.1(2)
C9 C8 H8 . . 119.9
C7 C8 H8 . . 119.9
C8 C9 C10 . . 120.5(2)
C8 C9 H9 . . 119.8
C10 C9 H9 . . 119.8
C9 C10 C11 . . 119.8(2)
C9 C10 O2 . . 115.81(19)
C11 C10 O2 . . 124.4(2)
C10 C11 C12 . . 119.6(2)
C10 C11 H11 . . 120.2
C12 C11 H11 . . 120.2
C7 C12 C11 . . 120.6(2)
C7 C12 H12 . . 119.7
C11 C12 H12 . . 119.7
O2 C13 C14 . . 109.20(17)
O2 C13 H13A . . 109.8
C14 C13 H13A . . 109.8
O2 C13 H13B . . 109.8
C14 C13 H13B . . 109.8
H13A C13 H13B . . 108.3
N2 C14 C15 . . 120.9(2)
N2 C14 C13 . . 118.31(19)
C15 C14 C13 . . 120.6(2)
C16 C15 C14 . . 120.4(2)
C16 C15 H15 . . 119.8
C14 C15 H15 . . 119.8
C17 C16 C15 . . 118.5(2)
C17 C16 H16 . . 120.8
C15 C16 H16 . . 120.8
C16 C17 C18 . . 118.8(2)
C16 C17 H17 . . 120.6
C18 C17 H17 . . 120.6
N2 C18 C17 . . 123.1(2)
N2 C18 H18 . . 118.4
C17 C18 H18 . . 118.4
C5 N1 C1 . . 117.94(18)
C5 N1 Zn1 . 1_556 127.03(14)
C1 N1 Zn1 . 1_556 114.79(14)
C18 N2 C14 . . 118.08(19)
C18 N2 Zn1 . . 115.68(15)
C14 N2 Zn1 . . 125.98(14)
C7 O1 C6 . . 117.33(17)
C10 O2 C13 . . 116.16(17)
N2 Zn1 N1 . 1_554 111.05(7)
N2 Zn1 Cl1 . . 115.74(6)
N1 Zn1 Cl1 1_554 . 107.18(6)
N2 Zn1 Cl2 . . 103.67(6)
N1 Zn1 Cl2 1_554 . 108.57(6)
Cl1 Zn1 Cl2 . . 110.47(3)

loop_
_geom_bond_atom_site_label_1
_geom_bond_atom_site_label_2
_geom_bond_site_symmetry_2
_geom_bond_distance
C1 N1 . 1.348(3)
C1 C2 . 1.371(3)
C1 H1 . 0.9300
C2 C3 . 1.376(4)
C2 H2 . 0.9300
C3 C4 . 1.374(3)
C3 H3 . 0.9300
C4 C5 . 1.387(3)
C4 H4 . 0.9300
C5 N1 . 1.344(3)
C5 C6 . 1.496(3)
C6 O1 . 1.410(3)
C6 H6A . 0.9700
C6 H6B . 0.9700
C7 C12 . 1.377(3)
C7 O1 . 1.378(3)
C7 C8 . 1.390(3)
C8 C9 . 1.373(3)
C8 H8 . 0.9300
C9 C10 . 1.380(3)
C9 H9 . 0.9300
C10 C11 . 1.381(3)
C10 O2 . 1.383(3)
C11 C12 . 1.387(3)
C11 H11 . 0.9300
C12 H12 . 0.9300
C13 O2 . 1.426(3)
C13 C14 . 1.495(3)
C13 H13A . 0.9700
C13 H13B . 0.9700
C14 N2 . 1.346(3)
C14 C15 . 1.385(3)
C15 C16 . 1.381(3)
C15 H15 . 0.9300
C16 C17 . 1.364(4)
C16 H16 . 0.9300
C17 C18 . 1.384(3)
C17 H17 . 0.9300
C18 N2 . 1.341(3)
C18 H18 . 0.9300
Cl1 Zn1 . 2.2271(7)
Cl2 Zn1 . 2.2530(10)
N1 Zn1 1_556 2.0898(18)
N2 Zn1 . 2.0803(18)
Zn1 N1 1_554 2.0898(18)
